data_4000363
_journal_name_full 'Chemistry of Materials'
_journal_paper_doi 10.1021/cm031090k
_journal_year 2004
_chemical_formula_moiety 'Cs0.50 H2 O7.50 P1.50 V Zn0.50'
_chemical_formula_sum 'Cs0.5 H2 O7.5 P1.5 V Zn0.5'
_chemical_formula_weight 318.55
_space_group_IT_number 11
_symmetry_cell_setting monoclinic
_symmetry_space_group_name_Hall '-P 2yb'
_symmetry_space_group_name_H-M 'P 1 21/m 1'
_atom_sites_solution_hydrogens geom
_atom_sites_solution_primary direct
_atom_sites_solution_secondary difmap
_cell_angle_alpha 90.00
_cell_angle_beta 99.912(1)
_cell_angle_gamma 90.00
_cell_formula_units_Z 4
_cell_length_a 7.5159(1)
_cell_length_b 9.1994(1)
_cell_length_c 9.5465(2)
_cell_measurement_reflns_used ?
_cell_measurement_temperature 293(2)
_cell_measurement_theta_max 34.99
_cell_measurement_theta_min 2.17
_cell_volume 650.21(2)
_diffrn_ambient_temperature 293(2)
_diffrn_measurement_device_type 'Kappa CCD'
_diffrn_measurement_method 'omega-phi scans'
_diffrn_radiation_monochromator graphite
_diffrn_radiation_source 'fine-focus sealed tube'
_diffrn_radiation_type MoK\a
_diffrn_radiation_wavelength 0.71073
_diffrn_reflns_av_R_equivalents 0.0438
_diffrn_reflns_av_sigmaI/netI 0.0503
_diffrn_reflns_limit_h_max 12
_diffrn_reflns_limit_h_min -12
_diffrn_reflns_limit_k_max 14
_diffrn_reflns_limit_k_min -12
_diffrn_reflns_limit_l_max 15
_diffrn_reflns_limit_l_min -15
_diffrn_reflns_number 5187
_diffrn_reflns_theta_max 34.99
_diffrn_reflns_theta_min 2.17
_exptl_absorpt_coefficient_mu 6.447
_exptl_absorpt_correction_T_max 0.603
_exptl_absorpt_correction_T_min 0.103
_exptl_absorpt_correction_type integration
_exptl_absorpt_process_details
;
Gaussian integration (Coppens, 1970)
;
_exptl_crystal_colour blue
_exptl_crystal_density_diffrn 3.254
_exptl_crystal_density_method 'not measured'
_exptl_crystal_description plate
_exptl_crystal_F_000 600
_exptl_crystal_size_max 0.44
_exptl_crystal_size_mid 0.25
_exptl_crystal_size_min 0.09
_refine_ls_extinction_coef 0.051(3)
_refine_ls_extinction_expression Fc^*^=kFc[1+0.001xFc^2^\l^3^/sin(2\q)]^-1/4^
_refine_ls_extinction_method SHELXL
_refine_ls_goodness_of_fit_ref 2.477
_refine_ls_hydrogen_treatment noref
_refine_ls_matrix_type full
_refine_ls_number_parameters 131
_refine_ls_number_reflns 2998
_refine_ls_number_restraints 0
_refine_ls_restrained_S_all 2.477
_refine_ls_R_factor_all 0.0565
_refine_ls_R_factor_gt 0.0491
_refine_ls_shift/su_max 0.000
_refine_ls_shift/su_mean 0.000
_refine_ls_structure_factor_coef Fsqd
_refine_ls_weighting_details 'calc w=1/[\s^2^(Fo^2^)+(0.0000P)^2^+0.0000P] where P=(Fo^2^+2Fc^2^)/3'
_refine_ls_weighting_scheme calc
_refine_ls_wR_factor_gt 0.1064
_refine_ls_wR_factor_ref 0.1082
_reflns_number_gt 2620
_reflns_number_total 2998
_reflns_threshold_expression >2sigma(I)
_cod_original_sg_symbol_H-M 'P 21/m'
_cod_original_formula_sum 'Cs0.50 H2 O7.50 P1.50 V Zn0.50'
_cod_database_code 4000363

loop_
_symmetry_equiv_pos_as_xyz
'x, y, z'
'-x, y+1/2, -z'
'-x, -y, -z'
'x, -y-1/2, z'

loop_
_atom_site_label
_atom_site_type_symbol
_atom_site_fract_x
_atom_site_fract_y
_atom_site_fract_z
_atom_site_U_iso_or_equiv
_atom_site_adp_type
_atom_site_occupancy
_atom_site_symmetry_multiplicity
_atom_site_calc_flag
_atom_site_refinement_flags
_atom_site_disorder_assembly
_atom_site_disorder_group
Cs Cs 0.18953(5) 0.44868(4) 0.68882(4) 0.02335(12) Uani 0.50 1 d P . .
V1 V 0.55189(7) 0.2500 0.02674(7) 0.01095(14) Uani 1 2 d S . .
V2 V 0.95908(7) 0.2500 0.02510(7) 0.01486(15) Uani 1 2 d S . .
Zn Zn 0.67404(6) 0.2500 0.62647(5) 0.01754(13) Uani 1 2 d S . .
P1 P 0.71811(8) 0.50893(7) 0.85479(8) 0.01409(16) Uani 1 1 d . . .
P2 P 0.82993(16) 0.15480(15) 0.35322(16) 0.0158(3) Uani 0.50 1 d P . .
O1 O 0.7434(2) 0.39307(17) 0.9764(2) 0.0154(4) Uani 1 1 d . . .
O2 O 0.5506(2) 0.5989(2) 0.8653(2) 0.0196(4) Uani 1 1 d . . .
O3 O 0.4237(3) 0.2500 0.8762(3) 0.0241(6) Uani 1 2 d S . .
O4 O 0.2026(3) 0.7500 0.7889(3) 0.0256(7) Uani 1 2 d S . .
O5 O 0.8891(2) 0.5997(2) 0.8681(2) 0.0241(5) Uani 1 1 d . . .
O6 O 0.6865(3) 0.4371(2) 0.7091(2) 0.0288(5) Uani 1 1 d . . .
O7 O 0.8183(5) 0.2500 0.4778(4) 0.0311(7) Uani 1 2 d S . .
O8 O 0.4169(5) 0.2500 0.5049(5) 0.0849(18) Uani 1 2 d S . .
O9 O 0.0173(4) 0.2500 0.8733(3) 0.0288(7) Uani 1 2 d S . .
O10 O 0.0192(7) 0.0859(8) 0.3834(5) 0.074(2) Uani 0.50 1 d P . .
O11 O 0.6943(8) 0.0268(5) 0.3533(6) 0.062(2) Uani 0.50 1 d P . .

loop_
_atom_site_aniso_label
_atom_site_aniso_U_11
_atom_site_aniso_U_22
_atom_site_aniso_U_33
_atom_site_aniso_U_23
_atom_site_aniso_U_13
_atom_site_aniso_U_12
Cs 0.0284(2) 0.01927(19) 0.0207(2) 0.00192(13) -0.00068(15) -0.00146(13)
V1 0.0070(2) 0.0149(3) 0.0113(3) 0.000 0.00231(19) 0.000
V2 0.0074(2) 0.0157(3) 0.0223(4) 0.000 0.0051(2) 0.000
Zn 0.0268(2) 0.01105(19) 0.0171(3) 0.000 0.01008(18) 0.000
P1 0.0127(3) 0.0121(3) 0.0186(4) -0.0053(2) 0.0059(2) 0.0002(2)
P2 0.0158(6) 0.0155(5) 0.0147(7) -0.0034(5) -0.0010(5) 0.0024(5)
O1 0.0118(7) 0.0125(7) 0.0223(11) -0.0024(7) 0.0038(7) -0.0017(6)
O2 0.0117(7) 0.0247(9) 0.0227(11) -0.0055(8) 0.0039(7) 0.0047(7)
O3 0.0141(11) 0.0383(16) 0.0179(16) 0.000 -0.0027(10) 0.000
O4 0.0127(11) 0.0490(18) 0.0145(16) 0.000 0.0007(10) 0.000
O5 0.0136(8) 0.0210(9) 0.0383(14) 0.0008(9) 0.0058(8) -0.0041(7)
O6 0.0522(14) 0.0171(9) 0.0178(12) -0.0077(8) 0.0084(10) 0.0022(9)
O7 0.056(2) 0.0171(12) 0.0274(19) 0.000 0.0269(16) 0.000
O8 0.033(2) 0.174(5) 0.046(3) 0.000 0.002(2) 0.000
O9 0.0211(13) 0.0383(16) 0.031(2) 0.000 0.0157(13) 0.000
O10 0.056(3) 0.150(6) 0.018(3) 0.010(3) 0.008(2) 0.080(4)
O11 0.087(4) 0.034(2) 0.048(4) 0.020(3) -0.033(3) -0.039(3)
